data_7704458
loop_
_publ_author_name
'H\"ammer, Matthias'
'Janka, Oliver'
'B\"onnighausen, Judith'
'Klenner, Steffen'
'P\"ottgen, Rainer'
'H\"oppe, Henning A'

_publ_section_title
;
 On the phosphors Na<sub>5</sub>M(WO<sub>4</sub>)<sub>4</sub> (M = Y,
 La-Nd, Sm-Lu, Bi) - crystal structures, thermal decomposition, and
 optical and magnetic properties.
;
_journal_issue 24
_journal_name_full 'Dalton transactions (Cambridge, England : 2003)'
_journal_page_first 8209
_journal_page_last 8225
_journal_paper_doi 10.1039/d0dt00782j
_journal_volume 49
_journal_year 2020
_chemical_formula_moiety 'Na5 O16 Yb1 W4'
_chemical_formula_structural 'Na5 Yb (W O4)4'
_chemical_formula_sum 'Na5 O16 W4 Yb'
_chemical_formula_weight 1279.39
_chemical_name_structure_type Na5Lu(WO4)4
_chemical_name_systematic 'pentasodium ytterbium tetratungstate'
_space_group_crystal_system tetragonal
_space_group_IT_number 88
_space_group_name_Hall '-I 4ad'
_space_group_name_H-M_alt 'I 41/a :2'
_audit_creation_method SHELXL-2014/7
_audit_update_record
;
2020-02-27 deposited with the CCDC.	2020-05-20 downloaded from the CCDC.
;
_cell_angle_alpha 90
_cell_angle_beta 90
_cell_angle_gamma 90
_cell_formula_units_Z 4
_cell_length_a 11.3965(10)
_cell_length_b 11.3965(10)
_cell_length_c 11.2932(11)
_cell_measurement_reflns_used 13271
_cell_measurement_temperature 297(2)
_cell_measurement_theta_max 36.400
_cell_measurement_theta_min 2.539
_cell_volume 1466.8(2)
_computing_structure_refinement 'SHELXL-2014/7 (Sheldrick, 2014)'
_diffrn_ambient_temperature 297(2)
_diffrn_measured_fraction_theta_full 1.000
_diffrn_measured_fraction_theta_max 1.000
_diffrn_measurement_device_type 'D8 Venture Bruker'
_diffrn_measurement_method 'generic phi and omega scans'
_diffrn_radiation_type MoK\a
_diffrn_radiation_wavelength 0.71073
_diffrn_reflns_av_R_equivalents 0.0468
_diffrn_reflns_av_unetI/netI 0.0276
_diffrn_reflns_Laue_measured_fraction_full 1.000
_diffrn_reflns_Laue_measured_fraction_max 1.000
_diffrn_reflns_limit_h_max 19
_diffrn_reflns_limit_h_min -12
_diffrn_reflns_limit_k_max 19
_diffrn_reflns_limit_k_min -18
_diffrn_reflns_limit_l_max 18
_diffrn_reflns_limit_l_min -18
_diffrn_reflns_number 13271
_diffrn_reflns_point_group_measured_fraction_full 1.000
_diffrn_reflns_point_group_measured_fraction_max 1.000
_diffrn_reflns_theta_full 25.242
_diffrn_reflns_theta_max 36.400
_diffrn_reflns_theta_min 2.539
_exptl_absorpt_coefficient_mu 37.798
_exptl_absorpt_correction_type multi-scan
_exptl_absorpt_process_details
; 
 multi-scan absorption correction using SADABS 
(G. M. Sheldrick, (1996). SADABS. Program for Empirical 
Absorption Correction. University of G\"ottingen, Germany.)
;
_exptl_crystal_colour colourless
_exptl_crystal_density_diffrn 5.794
_exptl_crystal_description block
_exptl_crystal_F_000 2196
_exptl_crystal_size_max 0.05
_exptl_crystal_size_mid 0.05
_exptl_crystal_size_min 0.04
_exptl_transmission_factor_max 0.7477
_exptl_transmission_factor_min 0.4954
_refine_diff_density_max 1.277
_refine_diff_density_min -1.496
_refine_diff_density_rms 0.290
_refine_ls_extinction_coef 0.000025(9)
_refine_ls_extinction_expression Fc^*^=kFc[1+0.001xFc^2^\l^3^/sin(2\q)]^-1/4^
_refine_ls_extinction_method 'SHELXL-2014/7 (Sheldrick 2014'
_refine_ls_goodness_of_fit_ref 1.049
_refine_ls_hydrogen_treatment undef
_refine_ls_matrix_type full
_refine_ls_number_parameters 60
_refine_ls_number_reflns 1795
_refine_ls_number_restraints 0
_refine_ls_restrained_S_all 1.049
_refine_ls_R_factor_all 0.0300
_refine_ls_R_factor_gt 0.0208
_refine_ls_shift/su_max 0.001
_refine_ls_shift/su_mean 0.000
_refine_ls_structure_factor_coef Fsqd
_refine_ls_weighting_details 'w=1/[\s^2^(Fo^2^)+(0.0123P)^2^+5.0780P] where P=(Fo^2^+2Fc^2^)/3'
_refine_ls_weighting_scheme calc
_refine_ls_wR_factor_gt 0.0376
_refine_ls_wR_factor_ref 0.0391
_reflns_Friedel_coverage 0.000
_reflns_number_gt 1533
_reflns_number_total 1795
_reflns_threshold_expression 'I > 2\s(I)'
_cod_data_source_file d0dt00782j2.cif
_cod_data_source_block Na5Yb(WO4)4
_cod_depositor_comments 'Adding full bibliography for 7704452--7704470.cif.'
_cod_original_cell_volume 1466.8(3)
_cod_original_sg_symbol_H-M 'I 41/a'
_cod_database_code 7704458
_shelx_shelxl_version_number 2014/7
_shelx_space_group_comment
;
The symmetry employed for this shelxl refinement is uniquely defined
by the following loop, which should always be used as a source of
symmetry information in preference to the above space-group names.
They are only intended as comments.
;

loop_
_space_group_symop_operation_xyz
'x, y, z'
'-x+1/2, -y, z+1/2'
'-y+3/4, x+1/4, z+1/4'
'y+3/4, -x+3/4, z+3/4'
'x+1/2, y+1/2, z+1/2'
'-x+1, -y+1/2, z+1'
'-y+5/4, x+3/4, z+3/4'
'y+5/4, -x+5/4, z+5/4'
'-x, -y, -z'
'x-1/2, y, -z-1/2'
'y-3/4, -x-1/4, -z-1/4'
'-y-3/4, x-3/4, -z-3/4'
'-x+1/2, -y+1/2, -z+1/2'
'x, y+1/2, -z'
'y-1/4, -x+1/4, -z+1/4'
'-y-1/4, x-1/4, -z-1/4'

loop_
_atom_site_label
_atom_site_type_symbol
_atom_site_fract_x
_atom_site_fract_y
_atom_site_fract_z
_atom_site_U_iso_or_equiv
_atom_site_adp_type
_atom_site_occupancy
_atom_site_site_symmetry_order
_atom_site_calc_flag
_atom_site_refinement_flags_posn
_atom_site_refinement_flags_adp
_atom_site_refinement_flags_occupancy
_atom_site_disorder_assembly
_atom_site_disorder_group
Yb1 Yb 0.0000 0.2500 0.1250 0.00764(5) Uani 1 4 d S T P . .
W1 W 0.31707(2) 0.34190(2) 0.11636(2) 0.00877(4) Uani 1 1 d . . . . .
Na1 Na -0.20582(13) 0.36834(14) -0.09634(15) 0.0144(3) Uani 1 1 d . . . . .
Na2 Na 0.5000 0.2500 -0.1250 0.0252(8) Uani 1 4 d S T P . .
O1 O 0.3520(2) 0.2187(2) 0.0272(2) 0.0140(5) Uani 1 1 d . . . . .
O2 O 0.3191(3) 0.4645(2) 0.0221(2) 0.0166(5) Uani 1 1 d . . . . .
O3 O 0.4388(2) 0.3631(2) 0.2143(2) 0.0123(5) Uani 1 1 d . . . . .
O4 O -0.0811(2) 0.4273(2) 0.0582(2) 0.0129(5) Uani 1 1 d . . . . .

loop_
_atom_site_aniso_label
_atom_site_aniso_U_11
_atom_site_aniso_U_22
_atom_site_aniso_U_33
_atom_site_aniso_U_23
_atom_site_aniso_U_13
_atom_site_aniso_U_12
Yb1 0.00794(8) 0.00794(8) 0.00704(11) 0.000 0.000 0.000
W1 0.00856(6) 0.00883(6) 0.00891(6) 0.00015(4) 0.00049(4) 0.00000(4)
Na1 0.0131(7) 0.0165(7) 0.0136(7) 0.0024(5) -0.0003(5) 0.0012(6)
Na2 0.0279(12) 0.0279(12) 0.0198(17) 0.000 0.000 0.000
O1 0.0135(12) 0.0142(13) 0.0144(12) -0.0024(9) 0.0014(9) 0.0017(10)
O2 0.0233(14) 0.0151(13) 0.0114(11) 0.0027(9) -0.0004(10) -0.0003(11)
O3 0.0115(12) 0.0125(12) 0.0128(11) 0.0014(9) -0.0005(9) 0.0008(9)
O4 0.0155(13) 0.0094(11) 0.0137(11) 0.0000(9) -0.0038(9) 0.0019(10)

loop_
_atom_type_symbol
_atom_type_description
_atom_type_scat_dispersion_real
_atom_type_scat_dispersion_imag
_atom_type_scat_source
O O 0.0106 0.0060 'International Tables Vol C Tables 4.2.6.8 and 6.1.1.4'
Na Na 0.0362 0.0249 'International Tables Vol C Tables 4.2.6.8 and 6.1.1.4'
Yb Yb -0.3850 5.5486 'International Tables Vol C Tables 4.2.6.8 and 6.1.1.4'
W W -0.8490 6.8722 'International Tables Vol C Tables 4.2.6.8 and 6.1.1.4'

loop_
_geom_angle_atom_site_label_1
_geom_angle_atom_site_label_2
_geom_angle_atom_site_label_3
_geom_angle
_geom_angle_site_symmetry_1
_geom_angle_site_symmetry_3
_geom_angle_publ_flag
O3 Yb1 O3 127.26(8) 7_444 10_556 ?
O3 Yb1 O3 127.26(8) 7_444 13 ?
O3 Yb1 O3 77.83(13) 10_556 13 ?
O3 Yb1 O3 77.83(13) 7_444 4_454 ?
O3 Yb1 O3 127.26(8) 10_556 4_454 ?
O3 Yb1 O3 127.26(8) 13 4_454 ?
O3 Yb1 O4 147.51(9) 7_444 15 ?
O3 Yb1 O4 77.87(9) 10_556 15 ?
O3 Yb1 O4 73.16(9) 13 15 ?
O3 Yb1 O4 69.90(9) 4_454 15 ?
O3 Yb1 O4 69.90(9) 7_444 12_666 ?
O3 Yb1 O4 73.16(9) 10_556 12_666 ?
O3 Yb1 O4 77.87(9) 13 12_666 ?
O3 Yb1 O4 147.51(9) 4_454 12_666 ?
O4 Yb1 O4 142.53(12) 15 12_666 ?
O3 Yb1 O4 73.16(9) 7_444 6_454 ?
O3 Yb1 O4 147.51(9) 10_556 6_454 ?
O3 Yb1 O4 69.90(9) 13 6_454 ?
O3 Yb1 O4 77.87(9) 4_454 6_454 ?
O4 Yb1 O4 95.92(4) 15 6_454 ?
O4 Yb1 O4 95.92(4) 12_666 6_454 ?
O3 Yb1 O4 77.87(9) 7_444 . ?
O3 Yb1 O4 69.90(9) 10_556 . ?
O3 Yb1 O4 147.51(9) 13 . ?
O3 Yb1 O4 73.16(9) 4_454 . ?
O4 Yb1 O4 95.92(4) 15 . ?
O4 Yb1 O4 95.92(4) 12_666 . ?
O4 Yb1 O4 142.53(12) 6_454 . ?
O3 Yb1 Na1 157.02(7) 7_444 15 ?
O3 Yb1 Na1 39.62(7) 10_556 15 ?
O3 Yb1 Na1 73.40(7) 13 15 ?
O3 Yb1 Na1 97.78(7) 4_454 15 ?
O4 Yb1 Na1 38.36(7) 15 15 ?
O4 Yb1 Na1 110.38(7) 12_666 15 ?
O4 Yb1 Na1 128.47(7) 6_454 15 ?
O4 Yb1 Na1 79.27(7) . 15 ?
O3 Yb1 Na1 73.40(7) 7_444 6_454 ?
O3 Yb1 Na1 157.02(7) 10_556 6_454 ?
O3 Yb1 Na1 97.78(7) 13 6_454 ?
O3 Yb1 Na1 39.62(7) 4_454 6_454 ?
O4 Yb1 Na1 79.27(7) 15 6_454 ?
O4 Yb1 Na1 128.47(7) 12_666 6_454 ?
O4 Yb1 Na1 38.36(7) 6_454 6_454 ?
O4 Yb1 Na1 110.38(7) . 6_454 ?
Na1 Yb1 Na1 117.42(3) 15 6_454 ?
O3 Yb1 Na1 97.78(7) 7_444 12_666 ?
O3 Yb1 Na1 73.40(7) 10_556 12_666 ?
O3 Yb1 Na1 39.62(7) 13 12_666 ?
O3 Yb1 Na1 157.02(7) 4_454 12_666 ?
O4 Yb1 Na1 110.38(7) 15 12_666 ?
O4 Yb1 Na1 38.36(7) 12_666 12_666 ?
O4 Yb1 Na1 79.27(7) 6_454 12_666 ?
O4 Yb1 Na1 128.47(7) . 12_666 ?
Na1 Yb1 Na1 94.53(5) 15 12_666 ?
Na1 Yb1 Na1 117.42(3) 6_454 12_666 ?
O3 Yb1 Na1 39.62(7) 7_444 . ?
O3 Yb1 Na1 97.78(7) 10_556 . ?
O3 Yb1 Na1 157.02(7) 13 . ?
O3 Yb1 Na1 73.40(7) 4_454 . ?
O4 Yb1 Na1 128.47(7) 15 . ?
O4 Yb1 Na1 79.27(7) 12_666 . ?
O4 Yb1 Na1 110.38(7) 6_454 . ?
O4 Yb1 Na1 38.36(7) . . ?
Na1 Yb1 Na1 117.42(3) 15 . ?
Na1 Yb1 Na1 94.53(5) 6_454 . ?
Na1 Yb1 Na1 117.42(3) 12_666 . ?
O2 W1 O1 106.44(13) . . ?
O2 W1 O3 104.89(12) . . ?
O1 W1 O3 106.47(12) . . ?
O2 W1 O4 110.51(13) . 15 ?
O1 W1 O4 114.26(12) . 15 ?
O3 W1 O4 113.60(12) . 15 ?
O2 W1 Na1 147.34(9) . 3 ?
O1 W1 Na1 41.65(9) . 3 ?
O3 W1 Na1 83.88(9) . 3 ?
O4 W1 Na1 93.60(9) 15 3 ?
O2 W1 Na1 39.19(9) . 9_565 ?
O1 W1 Na1 141.44(9) . 9_565 ?
O3 W1 Na1 101.01(9) . 9_565 ?
O4 W1 Na1 77.20(9) 15 9_565 ?
Na1 W1 Na1 170.69(4) 3 9_565 ?
O2 W1 Na2 76.36(9) . . ?
O1 W1 Na2 37.54(9) . . ?
O3 W1 Na2 93.34(8) . . ?
O4 W1 Na2 148.09(8) 15 . ?
Na1 W1 Na2 71.70(3) 3 . ?
Na1 W1 Na2 115.55(3) 9_565 . ?
O2 W1 Na1 97.40(9) . 6_454 ?
O1 W1 Na1 34.72(9) . 6_454 ?
O3 W1 Na1 140.36(9) . 6_454 ?
O4 W1 Na1 87.66(8) 15 6_454 ?
Na1 W1 Na1 60.78(4) 3 6_454 ?
Na1 W1 Na1 116.67(3) 9_565 6_454 ?
Na2 W1 Na1 60.43(3) . 6_454 ?
O2 W1 Na1 98.92(9) . 15 ?
O1 W1 Na1 144.85(9) . 15 ?
O3 W1 Na1 89.63(9) . 15 ?
O4 W1 Na1 31.89(8) 15 15 ?
Na1 W1 Na1 112.74(3) 3 15 ?
Na1 W1 Na1 59.771(14) 9_565 15 ?
Na2 W1 Na1 174.94(2) . 15 ?
Na1 W1 Na1 119.06(4) 6_454 15 ?
O2 W1 Na1 77.15(10) . 8_444 ?
O1 W1 Na1 97.73(9) . 8_444 ?
O3 W1 Na1 33.08(8) . 8_444 ?
O4 W1 Na1 141.98(8) 15 8_444 ?
Na1 W1 Na1 97.56(3) 3 8_444 ?
Na1 W1 Na1 90.70(5) 9_565 8_444 ?
Na2 W1 Na1 69.46(3) . 8_444 ?
Na1 W1 Na1 129.30(3) 6_454 8_444 ?
Na1 W1 Na1 111.55(3) 15 8_444 ?
O2 W1 Yb1 133.56(9) . 13 ?
O1 W1 Yb1 95.54(9) . 13 ?
O3 W1 Yb1 28.73(8) . 13 ?
O4 W1 Yb1 95.98(8) 15 13 ?
Na1 W1 Yb1 61.10(3) 3 13 ?
Na1 W1 Yb1 120.69(3) 9_565 13 ?
Na2 W1 Yb1 100.821(8) . 13 ?
Na1 W1 Yb1 121.87(3) 6_454 13 ?
Na1 W1 Yb1 83.73(2) 15 13 ?
Na1 W1 Yb1 59.41(3) 8_444 13 ?
O2 W1 Yb1 104.45(9) . . ?
O1 W1 Yb1 90.56(9) . . ?
O3 W1 Yb1 139.96(8) . . ?
O4 W1 Yb1 28.86(8) 15 . ?
Na1 W1 Yb1 85.93(3) 3 . ?
Na1 W1 Yb1 85.27(2) 9_565 . ?
Na2 W1 Yb1 119.760(4) . . ?
Na1 W1 Yb1 59.80(2) 6_454 . ?
Na1 W1 Yb1 59.29(2) 15 . ?
Na1 W1 Yb1 170.77(3) 8_444 . ?
Yb1 W1 Yb1 115.929(4) 13 . ?
O2 Na1 O4 142.42(12) 11_565 . ?
O2 Na1 O1 110.99(11) 11_565 6_454 ?
O4 Na1 O1 96.11(11) . 6_454 ?
O2 Na1 O3 133.22(12) 11_565 7_444 ?
O4 Na1 O3 76.47(10) . 7_444 ?
O1 Na1 O3 77.68(10) 6_454 7_444 ?
O2 Na1 O2 81.14(8) 11_565 9_565 ?
O4 Na1 O2 80.88(10) . 9_565 ?
O1 Na1 O2 75.84(10) 6_454 9_565 ?
O3 Na1 O2 142.82(11) 7_444 9_565 ?
O2 Na1 O1 77.08(11) 11_565 4_454 ?
O4 Na1 O1 84.46(10) . 4_454 ?
O1 Na1 O1 162.84(11) 6_454 4_454 ?
O3 Na1 O1 85.82(10) 7_444 4_454 ?
O2 Na1 O1 121.03(11) 9_565 4_454 ?
O2 Na1 W1 102.36(9) 11_565 4_454 ?
O4 Na1 W1 56.12(7) . 4_454 ?
O1 Na1 W1 146.54(9) 6_454 4_454 ?
O3 Na1 W1 77.69(8) 7_444 4_454 ?
O2 Na1 W1 112.88(9) 9_565 4_454 ?
O1 Na1 W1 28.47(6) 4_454 4_454 ?
O2 Na1 W1 60.92(8) 11_565 9_565 ?
O4 Na1 W1 89.83(8) . 9_565 ?
O1 Na1 W1 100.06(8) 6_454 9_565 ?
O3 Na1 W1 165.69(9) 7_444 9_565 ?
O2 Na1 W1 26.96(6) 9_565 9_565 ?
O1 Na1 W1 97.09(8) 4_454 9_565 ?
W1 Na1 W1 98.23(4) 4_454 9_565 ?
O2 Na1 Na1 111.80(9) 11_565 8_344 ?
O4 Na1 Na1 71.03(7) . 8_344 ?
O1 Na1 Na1 43.05(8) 6_454 8_344 ?
O3 Na1 Na1 104.90(8) 7_444 8_344 ?
O2 Na1 Na1 39.04(7) 9_565 8_344 ?
O1 Na1 Na1 149.59(8) 4_454 8_344 ?
W1 Na1 Na1 125.15(4) 4_454 8_344 ?
W1 Na1 Na1 66.00(4) 9_565 8_344 ?
O2 Na1 Na1 42.21(7) 11_565 7_454 ?
O4 Na1 Na1 104.82(9) . 7_454 ?
O1 Na1 Na1 151.85(8) 6_454 7_454 ?
O3 Na1 Na1 125.12(9) 7_444 7_454 ?
O2 Na1 Na1 88.94(7) 9_565 7_454 ?
O1 Na1 Na1 41.28(8) 4_454 7_454 ?
W1 Na1 Na1 61.32(4) 4_454 7_454 ?
W1 Na1 Na1 62.02(3) 9_565 7_454 ?
Na1 Na1 Na1 127.88(3) 8_344 7_454 ?
O2 Na1 W1 129.82(9) 11_565 6_454 ?
O4 Na1 W1 84.74(8) . 6_454 ?
O1 Na1 W1 25.01(6) 6_454 6_454 ?
O3 Na1 W1 53.25(7) 7_444 6_454 ?
O2 Na1 W1 95.91(8) 9_565 6_454 ?
O1 Na1 W1 139.05(8) 4_454 6_454 ?
W1 Na1 W1 123.97(4) 4_454 6_454 ?
W1 Na1 W1 122.24(5) 9_565 6_454 ?
Na1 Na1 W1 57.90(4) 8_344 6_454 ?
Na1 Na1 W1 169.90(5) 7_454 6_454 ?
O2 Na1 Na2 70.91(8) 11_565 1_455 ?
O4 Na1 Na2 137.02(9) . 1_455 ?
O1 Na1 Na2 41.70(7) 6_454 1_455 ?
O3 Na1 Na2 96.62(8) 7_444 1_455 ?
O2 Na1 Na2 80.37(8) 9_565 1_455 ?
O1 Na1 Na2 137.98(9) 4_454 1_455 ?
W1 Na1 Na2 164.57(6) 4_454 1_455 ?
W1 Na1 Na2 90.58(3) 9_565 1_455 ?
Na1 Na1 Na2 70.05(5) 8_344 1_455 ?
Na1 Na1 Na2 113.11(4) 7_454 1_455 ?
W1 Na1 Na2 59.32(2) 6_454 1_455 ?
O1 Na2 O1 90.17(13) . 6_554 ?
O1 Na2 O1 119.90(7) . 16_655 ?
O1 Na2 O1 119.90(7) 6_554 16_655 ?
O1 Na2 O1 119.90(7) . 11_665 ?
O1 Na2 O1 119.90(7) 6_554 11_665 ?
O1 Na2 O1 90.17(13) 16_655 11_665 ?
O1 Na2 W1 26.34(6) . . ?
O1 Na2 W1 79.83(6) 6_554 . ?
O1 Na2 W1 145.47(6) 16_655 . ?
O1 Na2 W1 104.42(6) 11_665 . ?
O1 Na2 W1 104.42(6) . 16_655 ?
O1 Na2 W1 145.47(6) 6_554 16_655 ?
O1 Na2 W1 26.34(6) 16_655 16_655 ?
O1 Na2 W1 79.83(6) 11_665 16_655 ?
W1 Na2 W1 125.250(5) . 16_655 ?
O1 Na2 W1 79.83(6) . 6_554 ?
O1 Na2 W1 26.34(6) 6_554 6_554 ?
O1 Na2 W1 104.42(6) 16_655 6_554 ?
O1 Na2 W1 145.47(6) 11_665 6_554 ?
W1 Na2 W1 81.124(9) . 6_554 ?
W1 Na2 W1 125.250(6) 16_655 6_554 ?
O1 Na2 W1 145.47(6) . 11_665 ?
O1 Na2 W1 104.42(6) 6_554 11_665 ?
O1 Na2 W1 79.83(6) 16_655 11_665 ?
O1 Na2 W1 26.34(6) 11_665 11_665 ?
W1 Na2 W1 125.250(5) . 11_665 ?
W1 Na2 W1 81.125(9) 16_655 11_665 ?
W1 Na2 W1 125.250(6) 6_554 11_665 ?
O1 Na2 Na1 129.17(7) . 1_655 ?
O1 Na2 Na1 40.74(7) 6_554 1_655 ?
O1 Na2 Na1 100.67(7) 16_655 1_655 ?
O1 Na2 Na1 86.61(7) 11_665 1_655 ?
W1 Na2 Na1 111.14(3) . 1_655 ?
W1 Na2 Na1 123.61(3) 16_655 1_655 ?
W1 Na2 Na1 60.25(2) 6_554 1_655 ?
W1 Na2 Na1 65.29(2) 11_665 1_655 ?
O1 Na2 Na1 40.74(7) . 6_454 ?
O1 Na2 Na1 129.17(7) 6_554 6_454 ?
O1 Na2 Na1 86.61(7) 16_655 6_454 ?
O1 Na2 Na1 100.67(7) 11_665 6_454 ?
W1 Na2 Na1 60.25(2) . 6_454 ?
W1 Na2 Na1 65.29(2) 16_655 6_454 ?
W1 Na2 Na1 111.14(3) 6_554 6_454 ?
W1 Na2 Na1 123.61(3) 11_665 6_454 ?
Na1 Na2 Na1 169.76(5) 1_655 6_454 ?
O1 Na2 Na1 100.67(7) . 11_655 ?
O1 Na2 Na1 86.61(7) 6_554 11_655 ?
O1 Na2 Na1 40.74(7) 16_655 11_655 ?
O1 Na2 Na1 129.17(7) 11_665 11_655 ?
W1 Na2 Na1 123.61(3) . 11_655 ?
W1 Na2 Na1 60.25(2) 16_655 11_655 ?
W1 Na2 Na1 65.29(2) 6_554 11_655 ?
W1 Na2 Na1 111.14(3) 11_665 11_655 ?
Na1 Na2 Na1 90.456(5) 1_655 11_655 ?
Na1 Na2 Na1 90.456(5) 6_454 11_655 ?
O1 Na2 Na1 86.61(7) . 16_665 ?
O1 Na2 Na1 100.67(7) 6_554 16_665 ?
O1 Na2 Na1 129.17(7) 16_655 16_665 ?
O1 Na2 Na1 40.74(7) 11_665 16_665 ?
W1 Na2 Na1 65.29(2) . 16_665 ?
W1 Na2 Na1 111.14(3) 16_655 16_665 ?
W1 Na2 Na1 123.61(3) 6_554 16_665 ?
W1 Na2 Na1 60.25(2) 11_665 16_665 ?
Na1 Na2 Na1 90.456(5) 1_655 16_665 ?
Na1 Na2 Na1 90.456(5) 6_454 16_665 ?
Na1 Na2 Na1 169.76(5) 11_655 16_665 ?
W1 O1 Na1 120.27(13) . 6_454 ?
W1 O1 Na2 116.12(13) . . ?
Na1 O1 Na2 97.55(10) 6_454 . ?
W1 O1 Na1 109.88(13) . 3 ?
Na1 O1 Na1 95.67(11) 6_454 3 ?
Na2 O1 Na1 115.53(11) . 3 ?
W1 O2 Na1 147.39(16) . 16_665 ?
W1 O2 Na1 113.84(13) . 9_565 ?
Na1 O2 Na1 98.75(10) 16_665 9_565 ?
W1 O3 Yb1 129.61(13) . 13 ?
W1 O3 Na1 122.91(13) . 8_444 ?
Yb1 O3 Na1 102.13(10) 13 8_444 ?
W1 O4 Yb1 129.29(12) 12_666 . ?
W1 O4 Na1 124.09(13) 12_666 . ?
Yb1 O4 Na1 103.33(11) . . ?

loop_
_geom_bond_atom_site_label_1
_geom_bond_atom_site_label_2
_geom_bond_distance
_geom_bond_site_symmetry_2
_geom_bond_publ_flag
Yb1 O3 2.333(3) 7_444 ?
Yb1 O3 2.333(3) 10_556 ?
Yb1 O3 2.333(3) 13 ?
Yb1 O3 2.333(3) 4_454 ?
Yb1 O4 2.347(3) 15 ?
Yb1 O4 2.347(3) 12_666 ?
Yb1 O4 2.347(3) 6_454 ?
Yb1 O4 2.347(3) . ?
Yb1 Na1 3.6836(16) 15 ?
Yb1 Na1 3.6836(16) 6_454 ?
Yb1 Na1 3.6836(16) 12_666 ?
Yb1 Na1 3.6836(16) . ?
W1 O2 1.757(3) . ?
W1 O1 1.773(3) . ?
W1 O3 1.790(3) . ?
W1 O4 1.810(3) 15 ?
W1 Na1 3.4973(15) 3 ?
W1 Na1 3.5445(16) 9_565 ?
W1 Na2 3.5879(3) . ?
W1 Na1 3.6219(15) 6_454 ?
W1 Na1 3.6824(17) 15 ?
W1 Na1 3.6948(16) 8_444 ?
W1 Yb1 3.7383(3) 13 ?
Na1 O2 2.296(3) 11_565 ?
Na1 O4 2.349(3) . ?
Na1 O1 2.389(3) 6_454 ?
Na1 O3 2.402(3) 7_444 ?
Na1 O2 2.449(3) 9_565 ?
Na1 O1 2.471(3) 4_454 ?
Na1 W1 3.4974(15) 4_454 ?
Na1 W1 3.5444(16) 9_565 ?
Na1 Na1 3.6029(14) 8_344 ?
Na1 Na1 3.6029(14) 7_454 ?
Na1 W1 3.6219(15) 6_454 ?
Na1 Na2 3.6282(15) 1_455 ?
Na2 O1 2.435(3) . ?
Na2 O1 2.435(3) 6_554 ?
Na2 O1 2.435(3) 16_655 ?
Na2 O1 2.435(3) 11_665 ?
Na2 W1 3.5880(3) 16_655 ?
Na2 W1 3.5880(3) 6_554 ?
Na2 W1 3.5880(3) 11_665 ?
Na2 Na1 3.6282(15) 1_655 ?
Na2 Na1 3.6282(15) 6_454 ?
Na2 Na1 3.6282(15) 11_655 ?
Na2 Na1 3.6282(15) 16_665 ?
O1 Na1 2.389(3) 6_454 ?
O1 Na1 2.471(3) 3 ?
O2 Na1 2.296(3) 16_665 ?
O2 Na1 2.449(3) 9_565 ?
O3 Yb1 2.333(3) 13 ?
O3 Na1 2.402(3) 8_444 ?
O4 W1 1.810(3) 12_666 ?
